data_2021250
loop_
_publ_author_name
'Fura, Gizaw D.'
'Long, Yong'
'Yan, Jun'
'Chen, Wei'
'Lin, Chang-Gen'
'Song, Yu-Fei'

_publ_section_title
;
 Synthesis, structural characterization and fluorescence enhancement of
 chromophore-modified polyoxometalates
;
_journal_coeditor_code JR3019
_journal_issue 11
_journal_name_full 'Acta Crystallographica Section C'
_journal_page_first
;
;
_journal_paper_doi 10.1107/S2053229618009361
_journal_volume 74
_journal_year 2018
_chemical_formula_iupac '(C16 H36 N)3 [Mn Mo6 O24 (C15 H16 N1)2], C4 H10 O'
_chemical_formula_moiety '3(C16 H36 N +), C30 H32 Mn Mo6 N2 O24 3-, C4 H10 O'
_chemical_formula_sum 'C82 H150 Mn Mo6 N5 O25'
_chemical_formula_weight 2236.64
_space_group_crystal_system monoclinic
_space_group_IT_number 15
_space_group_name_Hall '-C 2yc'
_space_group_name_H-M_alt 'C 1 2/c 1'
_symmetry_space_group_name_Hall '-C 2yc'
_symmetry_space_group_name_H-M 'C 1 2/c 1'
_atom_sites_solution_hydrogens geom
_audit_creation_method SHELXL-2014/7
_cell_angle_alpha 90
_cell_angle_beta 127.639(15)
_cell_angle_gamma 90
_cell_formula_units_Z 4
_cell_length_a 37.431(4)
_cell_length_b 13.1303(4)
_cell_length_c 25.288(2)
_cell_measurement_reflns_used 5947
_cell_measurement_temperature 151(2)
_cell_measurement_theta_max 29.1309
_cell_measurement_theta_min 2.9480
_cell_volume 9842(2)
_computing_cell_refinement
;
CrysAlis PRO (Agilent, 2011)
;
_computing_data_collection
;
CrysAlis PRO (Agilent, 2011)
;
_computing_data_reduction
;
CrysAlis PRO (Agilent, 2011)
;
_computing_molecular_graphics
;
WinGX (Farrugia, 2012)
;
_computing_publication_material
;
WinGX (Farrugia, 2012)
;
_computing_structure_refinement
;
SHELXL2014 (Sheldrick, 2015b)
;
_computing_structure_solution
;
SHELXT2014 (Sheldrick, 2015a)
;
_diffrn_ambient_temperature 151(2)
_diffrn_measured_fraction_theta_full 0.998
_diffrn_measured_fraction_theta_max 0.998
_diffrn_measurement_device_type 'Agilent Xcalibur Eos Gemini'
_diffrn_measurement_method '\w scans'
_diffrn_radiation_monochromator graphite
_diffrn_radiation_source 'fine-focus sealed tube'
_diffrn_radiation_type MoK\a
_diffrn_radiation_wavelength 0.71073
_diffrn_reflns_av_R_equivalents 0.1082
_diffrn_reflns_av_unetI/netI 0.1462
_diffrn_reflns_limit_h_max 43
_diffrn_reflns_limit_h_min -45
_diffrn_reflns_limit_k_max 15
_diffrn_reflns_limit_k_min -15
_diffrn_reflns_limit_l_max 29
_diffrn_reflns_limit_l_min -30
_diffrn_reflns_number 31540
_diffrn_reflns_theta_full 25.242
_diffrn_reflns_theta_max 25.499
_diffrn_reflns_theta_min 3.073
_diffrn_standards_decay_% 0
_diffrn_standards_interval_count none
_diffrn_standards_interval_time none
_diffrn_standards_number none
_exptl_absorpt_coefficient_mu 0.933
_exptl_absorpt_correction_T_max 1.0
_exptl_absorpt_correction_T_min 0.76
_exptl_absorpt_correction_type multi-scan
_exptl_absorpt_process_details
;
(CrysAlis PRO; Agilent, 2011)
;
_exptl_crystal_colour YELLOW
_exptl_crystal_density_diffrn 1.510
_exptl_crystal_description BLOCK
_exptl_crystal_F_000 4616
_exptl_crystal_size_max 0.2
_exptl_crystal_size_mid 0.1
_exptl_crystal_size_min 0.1
_refine_diff_density_max 1.584
_refine_diff_density_min -0.874
_refine_ls_extinction_method none
_refine_ls_goodness_of_fit_ref 0.993
_refine_ls_hydrogen_treatment constr
_refine_ls_matrix_type full
_refine_ls_number_parameters 543
_refine_ls_number_reflns 9143
_refine_ls_number_restraints 22
_refine_ls_restrained_S_all 0.997
_refine_ls_R_factor_all 0.1209
_refine_ls_R_factor_gt 0.0672
_refine_ls_shift/su_max 0.020
_refine_ls_shift/su_mean 0.003
_refine_ls_structure_factor_coef Fsqd
_refine_ls_weighting_details 'w=1/[\s^2^(Fo^2^)+(0.0841P)^2^] where P=(Fo^2^+2Fc^2^)/3'
_refine_ls_weighting_scheme calc
_refine_ls_wR_factor_gt 0.1666
_refine_ls_wR_factor_ref 0.2039
_reflns_number_gt 5391
_reflns_number_total 9143
_reflns_threshold_expression 'I > 2\s(I)'
_cod_data_source_file jr3019sup1.cif
_cod_data_source_block 3
_cod_database_code 2021250
_shelx_space_group_comment
;
The symmetry employed for this shelxl refinement is uniquely defined
by the following loop, which should always be used as a source of
symmetry information in preference to the above space-group names.
They are only intended as comments.
;
_shelx_estimated_absorpt_t_min 0.76
_shelx_estimated_absorpt_t_max 1

loop_
_space_group_symop_operation_xyz
'x, y, z'
'-x, y, -z+1/2'
'x+1/2, y+1/2, z'
'-x+1/2, y+1/2, -z+1/2'
'-x, -y, -z'
'x, -y, z-1/2'
'-x+1/2, -y+1/2, -z'
'x+1/2, -y+1/2, z-1/2'

loop_
_atom_site_type_symbol
_atom_site_label
_atom_site_fract_x
_atom_site_fract_y
_atom_site_fract_z
_atom_site_U_iso_or_equiv
_atom_site_adp_type
_atom_site_calc_flag
_atom_site_occupancy
Mo Mo1 0.22977(3) 0.32515(5) 0.35755(3) 0.0265(2) Uani d 1
Mo Mo2 0.31512(3) 0.42818(5) 0.50430(3) 0.0262(2) Uani d 1
Mo Mo3 0.16436(3) 0.14502(5) 0.35278(3) 0.0291(2) Uani d 1
Mn Mn1 0.2500 0.2500 0.5000 0.0173(4) Uani d 1
O O1 0.1838(2) 0.3827(4) 0.2898(3) 0.0390(15) Uani d 1
O O2 0.25663(18) 0.4372(3) 0.4179(2) 0.0288(13) Uani d 1
O O3 0.21013(18) 0.1850(3) 0.3455(2) 0.0260(13) Uani d 1
O O4 0.19603(18) 0.3017(3) 0.4088(2) 0.0267(13) Uani d 1
O O5 0.1615(2) 0.0196(4) 0.3329(3) 0.0482(17) Uani d 1
O O6 0.1167(2) 0.2000(4) 0.2861(3) 0.0463(17) Uani d 1
O O7 0.2659(2) 0.3085(4) 0.3385(3) 0.0326(14) Uani d 1
O O8 0.28509(17) 0.2620(3) 0.4686(2) 0.0229(12) Uani d 1
O O9 0.27003(19) 0.3910(3) 0.5355(2) 0.0275(13) Uani d 1
O O10 0.34910(19) 0.4098(4) 0.4812(3) 0.0327(14) Uani d 1
O O11 0.3213(2) 0.5526(4) 0.5257(3) 0.0358(14) Uani d 1
O O12 0.3524(2) 0.3599(4) 0.5894(3) 0.0337(14) Uani d 1
C C53 0.0774(7) 0.4822(14) 0.2310(10) 0.055(5) Uiso d 0.5
C C1 0.3144(3) 0.1768(5) 0.4822(4) 0.031(2) Uani d 1
H H1A 0.3453 0.2010 0.5090 0.037 Uiso calc 1
H H1B 0.3068 0.1524 0.4402 0.037 Uiso calc 1
C C2 0.1707(3) 0.3835(6) 0.4104(4) 0.032(2) Uani d 1
H H2A 0.1393 0.3631 0.3850 0.038 Uiso calc 1
H H2B 0.1719 0.4431 0.3889 0.038 Uiso calc 1
C C3 0.2649(3) 0.0400(5) 0.4783(4) 0.0295(19) Uani d 1
H H3A 0.2571 0.0153 0.4362 0.035 Uiso calc 1
H H3B 0.2657 -0.0183 0.5026 0.035 Uiso calc 1
C C4 0.3117(3) 0.0875(5) 0.5185(4) 0.0269(18) Uani d 1
C C5 0.3545(3) -0.0808(6) 0.5603(4) 0.037(2) Uani d 1
H H5A 0.3272 -0.1214 0.5381 0.045 Uiso calc 1
H H5B 0.3652 -0.0681 0.6057 0.045 Uiso calc 1
C C6 0.3895(3) -0.1384(6) 0.5619(4) 0.036(2) Uani d 1
C C7 0.3857(3) -0.2407(6) 0.5505(4) 0.032(2) Uani d 1
H H7 0.3602 -0.2750 0.5394 0.038 Uiso calc 1
C C8 0.4200(3) -0.2950(6) 0.5552(4) 0.031(2) Uani d 1
C C9 0.4179(3) -0.4011(6) 0.5452(4) 0.040(2) Uani d 1
H H9 0.3937 -0.4369 0.5376 0.048 Uiso calc 1
C C10 0.4504(3) -0.4547(6) 0.5464(4) 0.039(2) Uani d 1
H H10 0.4473 -0.5243 0.5376 0.046 Uiso calc 1
C C11 0.4882(3) -0.4010(7) 0.5612(5) 0.049(3) Uani d 1
H H11 0.5111 -0.4359 0.5643 0.059 Uiso calc 1
C C12 0.4914(3) -0.2999(7) 0.5709(5) 0.052(3) Uani d 1
H H12 0.5159 -0.2648 0.5792 0.063 Uiso calc 1
C C13 0.4576(3) -0.2459(6) 0.5687(4) 0.042(2) Uani d 1
C C14 0.4607(4) -0.1369(6) 0.5793(6) 0.061(3) Uani d 1
H H14 0.4856 -0.1008 0.5895 0.073 Uiso calc 1
C C15 0.4263(3) -0.0876(7) 0.5741(5) 0.052(3) Uani d 1
H H15 0.4278 -0.0172 0.5788 0.063 Uiso calc 1
C C21 0.0257(3) 0.0123(7) 0.2339(4) 0.050(3) Uani d 1
H H21A 0.0429 0.0577 0.2270 0.059 Uiso calc 1
H H21B 0.0040 -0.0225 0.1920 0.059 Uiso calc 1
C C22 0.0576(3) -0.0664(7) 0.2854(5) 0.046(2) Uani d 1
H H22A 0.0418 -0.1093 0.2963 0.056 Uiso calc 1
H H22B 0.0824 -0.0331 0.3259 0.056 Uiso calc 1
C C23 0.0757(4) -0.1318(7) 0.2552(5) 0.055(3) Uani d 1
H H23A 0.0509 -0.1689 0.2169 0.066 Uiso calc 1
H H23B 0.0883 -0.0871 0.2397 0.066 Uiso calc 1
C C24 0.1115(4) -0.2065(8) 0.3049(5) 0.071(4) Uani d 1
H H24A 0.1362 -0.1702 0.3430 0.107 Uiso calc 1
H H24B 0.1222 -0.2438 0.2844 0.107 Uiso calc 1
H H24C 0.0989 -0.2530 0.3188 0.107 Uiso calc 1
C C25 0.0340(4) 0.1350(8) 0.3106(5) 0.067(3) Uani d 1
H H25A 0.0526 0.1725 0.3026 0.080 Uiso calc 1
H H25B 0.0534 0.0878 0.3469 0.080 Uiso calc 1
C C26 0.0136(5) 0.2107(11) 0.3324(8) 0.138(7) Uani d 1
H H26A -0.0065 0.1753 0.3383 0.165 Uiso calc 1
H H26B -0.0035 0.2628 0.2986 0.165 Uiso calc 1
C C27 0.0562(4) 0.2631(10) 0.4041(8) 0.118(5) Uani d 1
H H27A 0.0769 0.2095 0.4333 0.142 Uiso calc 1
H H27B 0.0723 0.3084 0.3951 0.142 Uiso calc 1
C C28 0.0436(5) 0.3178(12) 0.4379(8) 0.134(6) Uani d 1
H H28A 0.0701 0.3453 0.4784 0.201 Uiso calc 1
H H28B 0.0238 0.3724 0.4101 0.201 Uiso calc 1
H H28C 0.0284 0.2733 0.4483 0.201 Uiso calc 1
C C29 0.2873(4) 0.6331(7) 0.3577(5) 0.054(3) Uani d 1
H H29A 0.3138 0.6471 0.4030 0.064 Uiso calc 1
H H29B 0.2716 0.5762 0.3596 0.064 Uiso calc 1
C C30 0.2564(4) 0.7264(8) 0.3315(5) 0.065(3) Uani d 1
H H30A 0.2687 0.7787 0.3198 0.077 Uiso calc 1
H H30B 0.2270 0.7076 0.2911 0.077 Uiso calc 1
C C31 0.2502(5) 0.7710(10) 0.3817(6) 0.089(4) Uani d 1
H H31A 0.2794 0.7935 0.4209 0.107 Uiso calc 1
H H31B 0.2310 0.8306 0.3618 0.107 Uiso calc 1
C C32 0.2314(6) 0.7032(12) 0.4021(8) 0.130(7) Uani d 1
H H32A 0.2287 0.7370 0.4332 0.196 Uiso calc 1
H H32B 0.2021 0.6819 0.3639 0.196 Uiso calc 1
H H32C 0.2506 0.6448 0.4231 0.196 Uiso calc 1
C C33 0.3297(3) 0.5046(6) 0.3468(4) 0.047(3) Uani d 1
H H33A 0.3101 0.4533 0.3445 0.056 Uiso calc 1
H H33B 0.3538 0.5174 0.3937 0.056 Uiso calc 1
C C34 0.3504(5) 0.4606(8) 0.3159(6) 0.080(4) Uani d 1
H H34A 0.3289 0.4662 0.2677 0.095 Uiso calc 1
H H34B 0.3769 0.5000 0.3304 0.095 Uiso calc 1
C C35 0.3635(5) 0.3519(8) 0.3343(7) 0.082(4) Uani d 1
H H35A 0.3366 0.3124 0.3172 0.099 Uiso calc 1
H H35B 0.3759 0.3276 0.3123 0.099 Uiso calc 1
C C36 0.3961(5) 0.3330(8) 0.4053(6) 0.081(4) Uani d 1
H H36A 0.4027 0.2615 0.4128 0.122 Uiso calc 1
H H36B 0.4233 0.3702 0.4226 0.122 Uiso calc 1
H H36C 0.3838 0.3549 0.4275 0.122 Uiso calc 1
C C37 0.2631(3) 0.5877(6) 0.2433(4) 0.046(3) Uani d 1
H H37A 0.2747 0.5710 0.2189 0.055 Uiso calc 1
H H37B 0.2472 0.6520 0.2261 0.055 Uiso calc 1
C C38 0.2290(4) 0.5040(7) 0.2294(4) 0.052(3) Uani d 1
H H38A 0.2443 0.4387 0.2449 0.063 Uiso calc 1
H H38B 0.2173 0.5195 0.2536 0.063 Uiso calc 1
C C39 0.1913(4) 0.4982(6) 0.1569(4) 0.056(3) Uani d 1
H H39A 0.1753 0.4347 0.1481 0.067 Uiso calc 1
H H39B 0.2039 0.4961 0.1329 0.067 Uiso calc 1
C C40 0.1585(4) 0.5825(7) 0.1297(5) 0.062(3) Uani d 1
H H40A 0.1355 0.5722 0.0828 0.094 Uiso calc 1
H H40B 0.1450 0.5843 0.1520 0.094 Uiso calc 1
H H40C 0.1736 0.6458 0.1368 0.094 Uiso calc 1
C C41 0.3315(4) 0.6838(6) 0.3166(4) 0.049(3) Uani d 1
H H41A 0.3429 0.6580 0.2937 0.059 Uiso calc 1
H H41B 0.3124 0.7420 0.2916 0.059 Uiso calc 1
C C42 0.3709(4) 0.7194(8) 0.3855(4) 0.057(3) Uani d 1
H H42A 0.3877 0.6610 0.4135 0.069 Uiso calc 1
H H42B 0.3599 0.7570 0.4060 0.069 Uiso calc 1
C C43 0.4016(5) 0.7875(13) 0.3801(7) 0.113(5) Uani d 1
H H43A 0.3838 0.8297 0.3405 0.135 Uiso calc 1
H H43B 0.4193 0.8316 0.4189 0.135 Uiso calc 1
C C44 0.4304(5) 0.7230(13) 0.3765(7) 0.133(6) Uani d 1
H H44A 0.4502 0.7637 0.3731 0.200 Uiso calc 1
H H44B 0.4479 0.6818 0.4160 0.200 Uiso calc 1
H H44C 0.4125 0.6799 0.3380 0.200 Uiso calc 1
C C51 0.0413(8) 0.4779(16) 0.1154(11) 0.075(7) Uiso d 0.5
C C52 0.0769(9) 0.5206(19) 0.1791(10) 0.101(9) Uiso d 0.5
C C54 0.0460(17) 0.516(5) 0.241(3) 0.28(3) Uiso d 0.5
C C55 0.0153(13) 0.5539(18) 0.250(2) 0.147(14) Uiso d 0.5
N N1 0.3444(2) 0.0140(5) 0.5260(3) 0.0340(17) Uani d 1
H H1 0.3579 0.0287 0.5091 0.041 Uiso calc 1
N N2 0.3027(3) 0.6015(5) 0.3165(3) 0.042(2) Uani d 1
N N3 0.0000 0.0762(7) 0.2500 0.044(3) Uani d 1
C C56 0.0000 0.6537(17) 0.2500 0.048(7) Uiso d 0.5
C C50 0.0270(16) 0.506(3) 0.0504(14) 0.169(16) Uiso d 0.5

loop_
_atom_site_aniso_label
_atom_site_aniso_U_11
_atom_site_aniso_U_22
_atom_site_aniso_U_33
_atom_site_aniso_U_12
_atom_site_aniso_U_13
_atom_site_aniso_U_23
Mo1 0.0401(5) 0.0280(4) 0.0187(4) 0.0037(3) 0.0217(4) 0.0034(3)
Mo2 0.0360(5) 0.0252(4) 0.0251(4) -0.0007(3) 0.0227(4) -0.0008(3)
Mo3 0.0339(5) 0.0380(4) 0.0173(4) -0.0046(3) 0.0166(3) -0.0055(3)
Mn1 0.0227(9) 0.0200(8) 0.0117(7) 0.0029(6) 0.0118(7) 0.0008(6)
O1 0.043(4) 0.045(3) 0.025(3) 0.002(3) 0.019(3) 0.003(3)
O2 0.032(3) 0.033(3) 0.027(3) 0.000(2) 0.020(3) -0.001(2)
O3 0.036(3) 0.026(3) 0.022(3) 0.005(2) 0.020(3) 0.000(2)
O4 0.037(4) 0.028(3) 0.026(3) 0.012(2) 0.025(3) 0.002(2)
O5 0.063(5) 0.047(4) 0.044(4) -0.018(3) 0.038(4) -0.017(3)
O6 0.039(4) 0.066(4) 0.025(3) -0.001(3) 0.015(3) 0.002(3)
O7 0.046(4) 0.034(3) 0.034(3) -0.003(3) 0.033(3) -0.001(2)
O8 0.024(3) 0.027(3) 0.020(3) 0.001(2) 0.015(2) -0.004(2)
O9 0.040(4) 0.020(2) 0.032(3) 0.005(2) 0.027(3) 0.001(2)
O10 0.035(4) 0.042(3) 0.031(3) 0.000(3) 0.025(3) 0.001(2)
O11 0.043(4) 0.027(3) 0.044(3) 0.001(3) 0.030(3) 0.001(2)
O12 0.036(4) 0.044(3) 0.021(3) 0.000(3) 0.018(3) 0.003(2)
C1 0.042(5) 0.029(4) 0.033(5) 0.011(4) 0.028(4) 0.004(3)
C2 0.033(5) 0.036(4) 0.020(4) 0.007(4) 0.014(4) 0.002(3)
C3 0.048(6) 0.020(4) 0.035(5) 0.005(4) 0.033(4) -0.005(3)
C4 0.037(5) 0.028(4) 0.025(4) 0.007(4) 0.024(4) -0.002(3)
C5 0.048(6) 0.032(4) 0.039(5) 0.010(4) 0.030(5) 0.009(4)
C6 0.047(6) 0.030(4) 0.036(5) 0.002(4) 0.028(5) 0.002(4)
C7 0.037(5) 0.035(5) 0.029(4) 0.003(4) 0.024(4) 0.002(4)
C8 0.035(5) 0.030(4) 0.022(4) 0.001(4) 0.014(4) 0.007(3)
C9 0.041(6) 0.044(5) 0.029(5) -0.003(4) 0.017(4) -0.003(4)
C10 0.051(6) 0.036(5) 0.035(5) 0.016(4) 0.030(5) 0.009(4)
C11 0.048(7) 0.052(6) 0.056(6) 0.022(5) 0.036(5) 0.001(5)
C12 0.041(6) 0.053(6) 0.063(7) 0.006(5) 0.032(6) 0.001(5)
C13 0.047(6) 0.036(5) 0.045(5) 0.010(4) 0.030(5) 0.002(4)
C14 0.051(7) 0.031(5) 0.099(9) -0.005(4) 0.045(7) 0.001(5)
C15 0.042(6) 0.034(5) 0.086(8) 0.004(4) 0.041(6) -0.010(5)
C21 0.044(6) 0.065(6) 0.043(6) 0.002(5) 0.028(5) 0.002(5)
C22 0.040(6) 0.061(6) 0.044(5) 0.004(5) 0.029(5) 0.005(5)
C23 0.048(7) 0.071(7) 0.048(6) 0.013(5) 0.031(6) 0.005(5)
C24 0.094(10) 0.074(7) 0.064(7) 0.030(7) 0.057(7) 0.014(6)
C25 0.040(7) 0.088(8) 0.076(8) -0.010(6) 0.038(6) -0.038(6)
C26 0.081(12) 0.141(12) 0.210(19) -0.058(10) 0.098(13) -0.110(13)
C27 0.060(8) 0.088(8) 0.164(12) -0.020(6) 0.047(8) -0.078(7)
C28 0.084(9) 0.122(10) 0.159(12) -0.032(8) 0.055(8) -0.042(8)
C29 0.071(8) 0.052(6) 0.039(5) 0.000(5) 0.035(6) 0.010(5)
C30 0.076(9) 0.062(6) 0.053(7) 0.013(6) 0.038(6) 0.010(5)
C31 0.082(11) 0.094(9) 0.071(9) 0.010(8) 0.036(8) -0.001(8)
C32 0.144(17) 0.134(13) 0.146(15) 0.075(12) 0.105(14) 0.085(11)
C33 0.053(7) 0.047(5) 0.034(5) -0.001(5) 0.024(5) 0.010(4)
C34 0.121(12) 0.066(7) 0.078(8) 0.019(7) 0.075(9) 0.004(6)
C35 0.121(13) 0.063(7) 0.092(10) -0.015(7) 0.080(10) -0.001(7)
C36 0.089(11) 0.081(8) 0.094(10) -0.004(7) 0.067(9) -0.015(7)
C37 0.064(7) 0.051(5) 0.024(5) -0.009(5) 0.027(5) 0.014(4)
C38 0.067(8) 0.053(6) 0.034(5) -0.019(5) 0.030(5) 0.007(4)
C39 0.079(8) 0.040(5) 0.044(6) -0.016(5) 0.035(6) 0.002(4)
C40 0.069(8) 0.064(7) 0.068(7) 0.005(6) 0.049(7) 0.014(6)
C41 0.079(8) 0.035(5) 0.031(5) -0.001(5) 0.033(5) 0.012(4)
C42 0.065(8) 0.068(6) 0.033(5) -0.008(6) 0.027(5) -0.005(5)
C43 0.063(10) 0.198(15) 0.065(7) -0.043(9) 0.033(7) -0.032(8)
C44 0.083(11) 0.223(16) 0.068(7) -0.042(10) 0.034(8) -0.019(9)
N1 0.043(5) 0.042(4) 0.031(4) 0.013(3) 0.030(4) 0.010(3)
N2 0.058(6) 0.044(4) 0.024(4) -0.008(4) 0.025(4) 0.003(3)
N3 0.040(7) 0.047(6) 0.045(7) 0.000 0.026(6) 0.000

loop_
_atom_type_symbol
_atom_type_description
_atom_type_scat_dispersion_real
_atom_type_scat_dispersion_imag
_atom_type_scat_source
Mo Mo -1.6832 0.6857 'International Tables Vol C Tables 4.2.6.8 and 6.1.1.4'
Mn Mn 0.3368 0.7283 'International Tables Vol C Tables 4.2.6.8 and 6.1.1.4'
O O 0.0106 0.0060 'International Tables Vol C Tables 4.2.6.8 and 6.1.1.4'
C C 0.0033 0.0016 'International Tables Vol C Tables 4.2.6.8 and 6.1.1.4'
N N 0.0061 0.0033 'International Tables Vol C Tables 4.2.6.8 and 6.1.1.4'
H H 0.0000 0.0000 'International Tables Vol C Tables 4.2.6.8 and 6.1.1.4'

loop_
_geom_angle_atom_site_label_1
_geom_angle_atom_site_label_2
_geom_angle_atom_site_label_3
_geom_angle_site_symmetry_1
_geom_angle_site_symmetry_3
_geom_angle
O7 Mo1 O1 . . 105.3(3)
O7 Mo1 O2 . . 101.8(2)
O1 Mo1 O2 . . 100.3(2)
O7 Mo1 O3 . . 97.1(2)
O1 Mo1 O3 . . 102.2(2)
O2 Mo1 O3 . . 145.5(2)
O7 Mo1 O4 . . 159.8(2)
O1 Mo1 O4 . . 93.4(3)
O2 Mo1 O4 . . 81.7(2)
O3 Mo1 O4 . . 71.19(19)
O7 Mo1 O8 . . 91.1(2)
O1 Mo1 O8 . . 162.9(2)
O2 Mo1 O8 . . 70.92(18)
O3 Mo1 O8 . . 80.18(18)
O4 Mo1 O8 . . 71.06(18)
O11 Mo2 O10 . . 105.1(3)
O11 Mo2 O12 . . 103.2(2)
O10 Mo2 O12 . . 97.7(3)
O11 Mo2 O2 . . 98.1(2)
O10 Mo2 O2 . . 100.8(2)
O12 Mo2 O2 . . 146.9(2)
O11 Mo2 O9 . . 94.6(2)
O10 Mo2 O9 . . 159.7(2)
O12 Mo2 O9 . . 72.6(2)
O2 Mo2 O9 . . 80.8(2)
O11 Mo2 O8 . . 162.3(2)
O10 Mo2 O8 . . 91.1(2)
O12 Mo2 O8 . . 81.28(19)
O2 Mo2 O8 . . 71.27(18)
O9 Mo2 O8 . . 70.11(17)
O6 Mo3 O5 . . 106.2(3)
O6 Mo3 O3 . . 104.5(3)
O5 Mo3 O3 . . 97.8(3)
O6 Mo3 O12 . 7_556 97.9(3)
O5 Mo3 O12 . 7_556 101.6(3)
O3 Mo3 O12 . 7_556 144.8(2)
O6 Mo3 O4 . . 93.6(2)
O5 Mo3 O4 . . 159.1(3)
O3 Mo3 O4 . . 70.53(19)
O12 Mo3 O4 7_556 . 81.4(2)
O6 Mo3 O9 . 7_556 162.5(2)
O5 Mo3 O9 . 7_556 89.5(2)
O3 Mo3 O9 . 7_556 80.4(2)
O12 Mo3 O9 7_556 7_556 70.8(2)
O4 Mo3 O9 . 7_556 71.84(16)
O8 Mn1 O8 7_556 . 180.0
O8 Mn1 O9 7_556 7_556 86.9(2)
O8 Mn1 O9 . 7_556 93.1(2)
O8 Mn1 O9 7_556 . 93.1(2)
O8 Mn1 O9 . . 86.9(2)
O9 Mn1 O9 7_556 . 180.0
O8 Mn1 O4 7_556 . 92.3(2)
O8 Mn1 O4 . . 87.7(2)
O9 Mn1 O4 7_556 . 87.7(2)
O9 Mn1 O4 . . 92.3(2)
O8 Mn1 O4 7_556 7_556 87.7(2)
O8 Mn1 O4 . 7_556 92.3(2)
O9 Mn1 O4 7_556 7_556 92.3(2)
O9 Mn1 O4 . 7_556 87.7(2)
O4 Mn1 O4 . 7_556 180.0
Mo1 O2 Mo2 . . 122.5(3)
Mo3 O3 Mo1 . . 121.6(3)
C2 O4 Mn1 . . 115.2(4)
C2 O4 Mo1 . . 120.5(4)
Mn1 O4 Mo1 . . 100.1(2)
C2 O4 Mo3 . . 124.3(5)
Mn1 O4 Mo3 . . 100.12(18)
Mo1 O4 Mo3 . . 91.50(17)
C1 O8 Mn1 . . 116.6(4)
C1 O8 Mo2 . . 120.4(5)
Mn1 O8 Mo2 . . 101.79(19)
C1 O8 Mo1 . . 122.0(4)
Mn1 O8 Mo1 . . 101.2(2)
Mo2 O8 Mo1 . . 89.86(15)
C3 O9 Mn1 7_556 . 115.9(5)
C3 O9 Mo2 7_556 . 121.7(4)
Mn1 O9 Mo2 . . 101.2(2)
C3 O9 Mo3 7_556 7_556 122.1(4)
Mn1 O9 Mo3 . 7_556 100.39(19)
Mo2 O9 Mo3 . 7_556 90.5(2)
Mo3 O12 Mo2 7_556 . 121.2(3)
C52 C53 C54 . . 121(3)
O8 C1 C4 . . 114.6(7)
O4 C2 C4 . 7_556 113.4(6)
O9 C3 C4 7_556 . 114.0(6)
N1 C4 C3 . . 110.1(6)
N1 C4 C1 . . 103.1(6)
C3 C4 C1 . . 112.6(7)
N1 C4 C2 . 7_556 106.3(6)
C3 C4 C2 . 7_556 112.2(7)
C1 C4 C2 . 7_556 111.9(6)
N1 C5 C6 . . 111.1(7)
C7 C6 C15 . . 118.7(9)
C7 C6 C5 . . 121.2(8)
C15 C6 C5 . . 120.0(7)
C6 C7 C8 . . 120.7(9)
C13 C8 C7 . . 121.4(7)
C13 C8 C9 . . 116.0(8)
C7 C8 C9 . . 122.6(8)
C10 C9 C8 . . 123.1(9)
C9 C10 C11 . . 118.4(8)
C12 C11 C10 . . 120.2(9)
C11 C12 C13 . . 120.7(10)
C8 C13 C12 . . 121.5(8)
C8 C13 C14 . . 117.4(9)
C12 C13 C14 . . 121.1(10)
C15 C14 C13 . . 118.9(10)
C14 C15 C6 . . 122.8(8)
N3 C21 C22 . . 116.5(7)
C21 C22 C23 . . 107.9(8)
C24 C23 C22 . . 112.5(8)
N3 C25 C26 . . 114.0(9)
C25 C26 C27 . . 107.6(11)
C28 C27 C26 . . 115.0(12)
N2 C29 C30 . . 115.1(8)
C31 C30 C29 . . 113.8(9)
C32 C31 C30 . . 114.9(12)
N2 C33 C34 . . 117.0(8)
C35 C34 C33 . . 112.4(10)
C36 C35 C34 . . 114.7(10)
N2 C37 C38 . . 114.7(6)
C39 C38 C37 . . 110.3(7)
C38 C39 C40 . . 115.5(9)
C42 C41 N2 . . 114.3(7)
C41 C42 C43 . . 109.6(9)
C44 C43 C42 . . 107.5(15)
C50 C51 C52 . . 129(3)
C53 C52 C51 . . 113(2)
C53 C54 C55 . . 177(6)
C55 C55 C54 2 . 157(4)
C55 C55 C56 2 . 66.6(12)
C54 C55 C56 . . 134(4)
C5 N1 C4 . . 122.6(7)
C29 N2 C37 . . 111.7(8)
C29 N2 C33 . . 107.2(6)
C37 N2 C33 . . 111.7(7)
C29 N2 C41 . . 111.5(7)
C37 N2 C41 . . 104.5(6)
C33 N2 C41 . . 110.2(8)
C25 N3 C25 2 . 116.9(11)
C25 N3 C21 2 . 107.3(6)
C25 N3 C21 . . 106.5(6)
C25 N3 C21 2 2 106.5(6)
C25 N3 C21 . 2 107.3(6)
C21 N3 C21 . 2 112.3(10)
C55 C56 C55 2 . 47(2)

loop_
_geom_bond_atom_site_label_1
_geom_bond_atom_site_label_2
_geom_bond_site_symmetry_2
_geom_bond_distance
Mo1 O7 . 1.704(6)
Mo1 O1 . 1.693(5)
Mo1 O2 . 1.906(5)
Mo1 O3 . 1.936(5)
Mo1 O4 . 2.316(5)
Mo1 O8 . 2.399(5)
Mo2 O11 . 1.691(5)
Mo2 O10 . 1.711(6)
Mo2 O12 . 1.928(5)
Mo2 O2 . 1.933(5)
Mo2 O9 . 2.311(6)
Mo2 O8 . 2.366(5)
Mo3 O6 . 1.696(6)
Mo3 O5 . 1.705(5)
Mo3 O3 . 1.906(6)
Mo3 O12 7_556 1.912(6)
Mo3 O4 . 2.365(5)
Mo3 O9 7_556 2.400(5)
Mn1 O8 7_556 1.912(5)
Mn1 O8 . 1.912(5)
Mn1 O9 7_556 1.994(5)
Mn1 O9 . 1.994(5)
Mn1 O4 . 2.043(5)
Mn1 O4 7_556 2.043(5)
O4 C2 . 1.451(9)
O8 C1 . 1.454(8)
O9 C3 7_556 1.447(9)
O9 Mo3 7_556 2.400(5)
O12 Mo3 7_556 1.912(6)
C53 C52 . 1.396(10)
C53 C54 . 1.404(10)
C1 C4 . 1.529(10)
C2 C4 7_556 1.537(10)
C3 O9 7_556 1.447(9)
C3 C4 . 1.523(12)
C4 N1 . 1.477(10)
C4 C2 7_556 1.537(10)
C5 N1 . 1.429(9)
C5 C6 . 1.492(12)
C6 C7 . 1.363(10)
C6 C15 . 1.387(13)
C7 C8 . 1.406(12)
C8 C13 . 1.388(13)
C8 C9 . 1.410(11)
C9 C10 . 1.390(12)
C10 C11 . 1.413(13)
C11 C12 . 1.343(12)
C12 C13 . 1.420(13)
C13 C14 . 1.448(11)
C14 C15 . 1.372(14)
C21 N3 . 1.506(10)
C21 C22 . 1.513(12)
C22 C23 . 1.554(13)
C23 C24 . 1.510(13)
C25 N3 . 1.477(10)
C25 C26 . 1.544(16)
C26 C27 . 1.665(17)
C27 C28 . 1.399(9)
C29 N2 . 1.525(12)
C29 C30 . 1.531(13)
C30 C31 . 1.536(16)
C31 C32 . 1.415(19)
C33 N2 . 1.510(11)
C33 C34 . 1.513(15)
C34 C35 . 1.489(13)
C35 C36 . 1.448(15)
C37 N2 . 1.517(10)
C37 C38 . 1.552(12)
C38 C39 . 1.483(12)
C39 C40 . 1.475(13)
C41 C42 . 1.514(12)
C41 N2 . 1.523(11)
C42 C43 . 1.528(18)
C43 C44 . 1.415(9)
C51 C50 . 1.430(10)
C51 C52 . 1.437(10)
C54 C55 . 1.410(10)
C55 C55 2 1.13(5)
C55 C56 . 1.427(10)
N3 C25 2 1.477(10)
N3 C21 2 1.506(10)
C56 C55 2 1.427(10)

_cod_database_fobs_code 2021250
